data_7717766
loop_
_publ_author_name
'Wang, Tao'
'Li, Bin'
'Zhang, ZhangYu'
'Xu, Shuting'
'Wang, Jun'
'Zheng, Jianwei'
'Li, Hao'
'Zhang, Feng-Jun'
'Fang, Xiaolong'

_publ_section_title
;
 Ambient-Pressure Selective Hydrogenation of Unsaturated Aldehydes and
 Ketones into Unsaturated Alcohols in Water Phase
;
_journal_name_full 'Dalton Transactions'
_journal_paper_doi 10.1039/D4DT03338H
_journal_year 2025
_chemical_formula_moiety '2(C25 H34 Cl2 N3 P Ru), C4 H8 O'
_chemical_formula_sum 'C54 H76 Cl4 N6 O P2 Ru2'
_chemical_formula_weight 1231.08
_space_group_crystal_system triclinic
_space_group_IT_number 2
_space_group_name_Hall '-P 1'
_space_group_name_H-M_alt 'P -1'
_atom_sites_solution_hydrogens geom
_atom_sites_solution_primary direct
_audit_creation_date 2024-09-19
_audit_creation_method
;
Olex2 1.2
(compiled 2018.05.29 svn.r3508 for OlexSys, GUI svn.r5506)
;
_audit_update_record
;
2024-09-19 deposited with the CCDC.	2025-01-06 downloaded from the CCDC.
;
_cell_angle_alpha 88.336(11)
_cell_angle_beta 89.350(12)
_cell_angle_gamma 76.815(13)
_cell_formula_units_Z 1
_cell_length_a 11.2337(17)
_cell_length_b 11.6564(17)
_cell_length_c 11.8853(15)
_cell_measurement_reflns_used 2118
_cell_measurement_temperature 125(30)
_cell_measurement_theta_max 69.5710
_cell_measurement_theta_min 4.0280
_cell_volume 1514.6(4)
_computing_cell_refinement
;
CrysAlisPro, Agilent Technologies,
Version 1.171.37.35 (release 13-08-2014 CrysAlis171 .NET)
(compiled Aug 13 2014,18:06:01)
;
_computing_data_collection
;
CrysAlisPro, Agilent Technologies,
Version 1.171.37.35 (release 13-08-2014 CrysAlis171 .NET)
(compiled Aug 13 2014,18:06:01)
;
_computing_data_reduction
;
CrysAlisPro, Agilent Technologies,
Version 1.171.37.35 (release 13-08-2014 CrysAlis171 .NET)
(compiled Aug 13 2014,18:06:01)
;
_computing_molecular_graphics 'Olex2 (Dolomanov et al., 2009)'
_computing_publication_material 'Olex2 (Dolomanov et al., 2009)'
_computing_structure_refinement 'ShelXL (Sheldrick, 2015)'
_computing_structure_solution 'ShelXS-1997 (Sheldrick, 2008)'
_diffrn_ambient_environment N~2~
_diffrn_ambient_temperature 125(30)
_diffrn_detector 'CCD plate'
_diffrn_detector_area_resol_mean 10.4741
_diffrn_detector_type Atlas
_diffrn_measured_fraction_theta_full 0.966
_diffrn_measured_fraction_theta_max 0.966
_diffrn_measurement_details
;
#__ type_ start__ end____ width___ exp.time_
  1 omega  -47.00   30.00   1.0000    4.0000
omega____ theta____ kappa____ phi______ frames
    -      -40.5672   37.0000  -30.0000 77

#__ type_ start__ end____ width___ exp.time_
  2 omega  -49.00   35.00   1.0000    4.0000
omega____ theta____ kappa____ phi______ frames
    -      -40.5672   37.0000 -180.0000 84

#__ type_ start__ end____ width___ exp.time_
  3 omega    3.00   41.00   1.0000    4.0000
omega____ theta____ kappa____ phi______ frames
    -       40.5672  -99.0000 -120.0000 38

#__ type_ start__ end____ width___ exp.time_
  4 omega   56.00   98.00   1.0000    4.0000
omega____ theta____ kappa____ phi______ frames
    -       40.5672 -125.0000  -30.0000 42

#__ type_ start__ end____ width___ exp.time_
  5 omega   36.00   84.00   1.0000    8.0000
omega____ theta____ kappa____ phi______ frames
    -      103.3446  -45.0000 -120.0000 48

#__ type_ start__ end____ width___ exp.time_
  6 omega   50.00  100.00   1.0000    8.0000
omega____ theta____ kappa____ phi______ frames
    -      103.3446  -94.0000  -90.0000 50

#__ type_ start__ end____ width___ exp.time_
  7 omega   41.00   87.00   1.0000    8.0000
omega____ theta____ kappa____ phi______ frames
    -      103.3446  -94.0000 -150.0000 46

#__ type_ start__ end____ width___ exp.time_
  8 omega   37.00   89.00   1.0000    8.0000
omega____ theta____ kappa____ phi______ frames
    -      103.3446  -30.0000 -180.0000 52

#__ type_ start__ end____ width___ exp.time_
  9 omega   23.00  105.00   1.0000    8.0000
omega____ theta____ kappa____ phi______ frames
    -      103.3446  -94.0000    0.0000 82

#__ type_ start__ end____ width___ exp.time_
 10 omega   36.00   85.00   1.0000    8.0000
omega____ theta____ kappa____ phi______ frames
    -      103.3446  -45.0000    0.0000 49

#__ type_ start__ end____ width___ exp.time_
 11 omega   27.00   86.00   1.0000    8.0000
omega____ theta____ kappa____ phi______ frames
    -      103.3446  -30.0000  120.0000 59

#__ type_ start__ end____ width___ exp.time_
 12 omega   77.00  176.00   1.0000    8.0000
omega____ theta____ kappa____ phi______ frames
    -      103.3446   30.0000  120.0000 99

#__ type_ start__ end____ width___ exp.time_
 13 omega   95.00  120.00   1.0000    8.0000
omega____ theta____ kappa____ phi______ frames
    -      103.3446  125.0000  -60.0000 25

#__ type_ start__ end____ width___ exp.time_
 14 omega  109.00  166.00   1.0000    8.0000
omega____ theta____ kappa____ phi______ frames
    -      103.3446  125.0000  -90.0000 57

#__ type_ start__ end____ width___ exp.time_
 15 omega   76.00  163.00   1.0000    8.0000
omega____ theta____ kappa____ phi______ frames
    -      103.3446   45.0000   30.0000 87

#__ type_ start__ end____ width___ exp.time_
 16 omega   48.00  122.00   1.0000    8.0000
omega____ theta____ kappa____ phi______ frames
    -      103.3446 -125.0000  150.0000 74

#__ type_ start__ end____ width___ exp.time_
 17 omega -115.00  -13.00   1.0000    4.0000
omega____ theta____ kappa____ phi______ frames
    -      -40.5672  -57.0000   30.0000 102
;
_diffrn_measurement_device 'four-circle diffractometer'
_diffrn_measurement_device_type 'SuperNova, Dual, Cu at zero, Atlas'
_diffrn_measurement_method '\w scans'
_diffrn_orient_matrix_UB_11 0.0623741000
_diffrn_orient_matrix_UB_12 -0.0001104000
_diffrn_orient_matrix_UB_13 0.1147857000
_diffrn_orient_matrix_UB_21 -0.0780465000
_diffrn_orient_matrix_UB_22 0.1245589000
_diffrn_orient_matrix_UB_23 0.0208439000
_diffrn_orient_matrix_UB_31 -0.0992863000
_diffrn_orient_matrix_UB_32 -0.0540819000
_diffrn_orient_matrix_UB_33 0.0566179000
_diffrn_radiation_monochromator mirror
_diffrn_radiation_probe x-ray
_diffrn_radiation_type CuK\a
_diffrn_radiation_wavelength 1.54184
_diffrn_reflns_av_R_equivalents 0.1404
_diffrn_reflns_av_unetI/netI 0.2107
_diffrn_reflns_Laue_measured_fraction_full 0.966
_diffrn_reflns_Laue_measured_fraction_max 0.966
_diffrn_reflns_limit_h_max 10
_diffrn_reflns_limit_h_min -13
_diffrn_reflns_limit_k_max 8
_diffrn_reflns_limit_k_min -13
_diffrn_reflns_limit_l_max 13
_diffrn_reflns_limit_l_min -13
_diffrn_reflns_number 8644
_diffrn_reflns_point_group_measured_fraction_full 0.966
_diffrn_reflns_point_group_measured_fraction_max 0.966
_diffrn_reflns_theta_full 64.983
_diffrn_reflns_theta_max 64.983
_diffrn_reflns_theta_min 3.721
_diffrn_source 'sealed X-ray tube'
_diffrn_source_type 'SuperNova (Cu) X-ray Source'
_exptl_absorpt_coefficient_mu 6.468
_exptl_absorpt_correction_T_max 1.00000
_exptl_absorpt_correction_T_min 0.68225
_exptl_absorpt_correction_type multi-scan
_exptl_absorpt_process_details
;
CrysAlisPro, Agilent Technologies,
Version 1.171.37.35 (release 13-08-2014 CrysAlis171 .NET)
(compiled Aug 13 2014,18:06:01)
Empirical absorption correction using spherical harmonics,
 implemented in SCALE3 ABSPACK scaling algorithm.
;
_exptl_crystal_colour yellow
_exptl_crystal_colour_primary yellow
_exptl_crystal_density_diffrn 1.350
_exptl_crystal_description needle
_exptl_crystal_F_000 636
_exptl_crystal_size_max 0.1
_exptl_crystal_size_mid 0.05
_exptl_crystal_size_min 0.05
_refine_diff_density_max 1.555
_refine_diff_density_min -3.344
_refine_diff_density_rms 0.199
_refine_ls_extinction_coef 0.0025(5)
_refine_ls_extinction_expression Fc^*^=kFc[1+0.001xFc^2^\l^3^/sin(2\q)]^-1/4^
_refine_ls_extinction_method 'SHELXL-2018/3 (Sheldrick 2018)'
_refine_ls_goodness_of_fit_ref 0.979
_refine_ls_hydrogen_treatment constr
_refine_ls_matrix_type full
_refine_ls_number_parameters 292
_refine_ls_number_reflns 4976
_refine_ls_number_restraints 275
_refine_ls_restrained_S_all 1.037
_refine_ls_R_factor_all 0.1771
_refine_ls_R_factor_gt 0.1251
_refine_ls_shift/su_max 0.000
_refine_ls_shift/su_mean 0.000
_refine_ls_structure_factor_coef Fsqd
_refine_ls_weighting_details 'w=1/[\s^2^(Fo^2^)+(0.1680P)^2^] where P=(Fo^2^+2Fc^2^)/3'
_refine_ls_weighting_scheme calc
_refine_ls_wR_factor_gt 0.2891
_refine_ls_wR_factor_ref 0.3539
_reflns_Friedel_coverage 0.000
_reflns_number_gt 2326
_reflns_number_total 4976
_reflns_threshold_expression 'I > 2\s(I)'
_cod_data_source_file d4dt03338h2.cif
_cod_data_source_block 12
_cod_database_code 7717766
_shelx_shelxl_version_number 2018/3
_shelx_space_group_comment
;
The symmetry employed for this shelxl refinement is uniquely defined
by the following loop, which should always be used as a source of
symmetry information in preference to the above space-group names.
They are only intended as comments.
;
_reflns_odcompleteness_completeness 99.32
_reflns_odcompleteness_iscentric 1
_reflns_odcompleteness_theta 64.99
_olex2_refinement_description
;
1. Fixed Uiso
 At 1.2 times of:
  All C(H) groups, All C(H,H) groups, All N(H) groups
 At 1.5 times of:
  All C(H,H,H) groups
2. Restrained distances
 C29-C27
 2.5 with sigma of 0.02
 O1-C29
 1.48 with sigma of 0.02
 O1-C29 = O1-C26 = C27-C26 = C28-C27 = C29-C28
 1.48 with sigma of 0.01
 C29-C26
 2.5 with sigma of 0.02
 C29A-C26A
 2.5 with sigma of 0.02
 O1-C26
 1.48 with sigma of 0.01
 O1-C28
 2.5 with sigma of 0.02
3. Uiso/Uaniso restraints and constraints
O1 \\sim C29 \\sim C27 \\sim C26 \\sim C28 \\sim C29A \\sim O1A \\sim C26A
\\sim C28A \\sim C27A: within 2A with sigma of 0.01 and sigma for terminal
atoms of 0.02
Uanis(O1) \\sim Ueq, Uanis(C29) \\sim Ueq, Uanis(C27) \\sim Ueq, Uanis(C26)
\\sim Ueq, Uanis(C28) \\sim Ueq, Uanis(C29A) \\sim Ueq, Uanis(O1A) \\sim Ueq,
Uanis(C26A) \\sim Ueq, Uanis(C28A) \\sim Ueq, Uanis(C27A) \\sim Ueq: with sigma
of 0.01 and sigma for terminal atoms of 0.02
4. Rigid body (RIGU) restrains
 O1, C29, C27, C26, C28, C29A, O1A, C26A, C28A, C27A
 with sigma for 1-2 distances of 0.01 and sigma for 1-3 distances of 0.01
5. Others
 Sof(C29A)=Sof(H29C)=Sof(H29D)=Sof(O1A)=Sof(C26A)=Sof(H26C)=Sof(H26D)=
 Sof(C28A)=Sof(H28C)=Sof(H28D)=Sof(C27A)=Sof(H27C)=Sof(H27D)=0.5*(1-FVAR(2))
 Sof(O1)=Sof(C29)=Sof(H29A)=Sof(H29B)=Sof(C27)=Sof(H27A)=Sof(H27B)=Sof(C26)=
 Sof(H26A)=Sof(H26B)=Sof(C28)=Sof(H28A)=Sof(H28B)=0.5*FVAR(2)
 Fixed U11: O1(0.070306) C26(0.069135) C29A(0.071207) O1A(0.072208)
 Fixed U12: O1(-0.000042) C26(-0.000324) C29A(0.000962) O1A(0.003801)
 Fixed U13: O1(-0.001271) C26(-0.000717) C29A(-0.002881) O1A(-0.001554)
 Fixed U22: O1(0.070002) C26(0.069615) C29A(0.06978) O1A(0.071611)
 Fixed U23: O1(-0.000498) C26(-0.000261) C29A(-0.001077) O1A(-0.001471)
 Fixed U33: O1(0.07147) C26(0.07028) C29A(0.07228) O1A(0.07067)
 Fixed X: O1(-0.080311) C29(-0.1458) C27(0.018351) C26(-0.012671) C28(-
 0.04823) C29A(-0.101219) O1A(-0.03569) C26A(0.027101) C28A(-0.12415) C27A(-
 0.01988)
 Fixed Y: O1(0.942209) C29(0.839829) C27(0.79933) C26(0.930679) C28(0.72504)
 C29A(0.86005) O1A(0.914209) C26A(0.82442) C28A(0.75596) C27A(0.719729)
 Fixed Z: O1(0.24496) C29(0.26914) C27(0.11485) C26(0.13566) C28(0.207729)
 C29A(0.244049) O1A(0.153901) C26A(0.073509) C28A(0.18686) C27A(0.10847)
6.a Ternary CH refined with riding coordinates:
 N2(H2), N1(H1), N3(H3)
6.b Secondary CH2 refined with riding coordinates:
 C23(H23A,H23B), C21(H21A,H21B), C22(H22A,H22B), C24(H24A,H24B), C29(H29A,
 H29B), C27(H27A,H27B), C26(H26A,H26B), C28(H28A,H28B), C29A(H29C,H29D),
 C26A(H26C,H26D), C28A(H28C,H28D), C27A(H27C,H27D)
6.c Me refined with riding coordinates:
 C19(H19A,H19B,H19C), C20(H20A,H20B,H20C)
6.d Aromatic/amide H refined with riding coordinates:
 C12(H12), C11(H11), C10(H10), C9(H9), C8(H8), C16(H16), C17(H17), C14(H14),
 C15(H15), C3(H3A), C2(H2A), C6(H6), C5(H5), C4(H4)
6.e Fitted hexagon refined as free rotating group:
 C7(C12,C11,C10,C9,C8), C16(C17,C18,C13,C14,C15), C3(C2,C1,C6,C5,C4)
6.f Idealised Me refined as rotating group:
 C25(H25A,H25B,H25C)
;
_olex2_submission_special_instructions 'No special instructions were received'

loop_
_space_group_symop_operation_xyz
'x, y, z'
'-x, -y, -z'

loop_
_atom_site_label
_atom_site_type_symbol
_atom_site_fract_x
_atom_site_fract_y
_atom_site_fract_z
_atom_site_U_iso_or_equiv
_atom_site_adp_type
_atom_site_occupancy
_atom_site_site_symmetry_order
_atom_site_calc_flag
_atom_site_refinement_flags_posn
_atom_site_refinement_flags_adp
_atom_site_refinement_flags_occupancy
_atom_site_disorder_assembly
_atom_site_disorder_group
Ru1 Ru 0.56034(8) 0.75178(9) 0.59528(8) 0.0431(5) Uani 1 1 d . . . . .
Cl2 Cl 0.4481(3) 0.6066(3) 0.6545(3) 0.0447(8) Uani 1 1 d . . . . .
Cl1 Cl 0.6547(3) 0.8985(3) 0.5072(3) 0.0430(8) Uani 1 1 d . . . . .
P1 P 0.6874(3) 0.7243(3) 0.7429(3) 0.0431(9) Uani 1 1 d . . . . .
N2 N 0.4283(9) 0.8001(9) 0.4553(8) 0.035(2) Uani 1 1 d . . . . .
H2 H 0.445517 0.871700 0.420105 0.042 Uiso 1 1 calc R . . . .
N1 N 0.4577(10) 0.8922(10) 0.6987(9) 0.043(3) Uani 1 1 d . . . . .
H1 H 0.419133 0.956803 0.647198 0.051 Uiso 1 1 calc R . . . .
N3 N 0.6497(10) 0.6207(10) 0.4792(10) 0.044(3) Uani 1 1 d . . . . .
H3 H 0.618567 0.549838 0.495050 0.052 Uiso 1 1 calc R . . . .
C19 C 0.3572(13) 0.8595(14) 0.7678(13) 0.062(4) Uani 1 1 d . . . . .
H19A H 0.305459 0.827212 0.720006 0.093 Uiso 1 1 calc R . . . .
H19B H 0.392068 0.801865 0.824713 0.093 Uiso 1 1 calc R . . . .
H19C H 0.309870 0.928398 0.802821 0.093 Uiso 1 1 calc R . . . .
C7 C 0.6675(8) 0.6221(7) 0.8597(6) 0.040(3) Uani 1 1 d . . . . .
C12 C 0.6619(9) 0.6548(7) 0.9716(7) 0.056(4) Uani 1 1 d G . . . .
H12 H 0.663045 0.731682 0.989369 0.068 Uiso 1 1 calc R . . . .
C11 C 0.6546(9) 0.5724(10) 1.0569(6) 0.071(5) Uani 1 1 d G . . . .
H11 H 0.650932 0.594257 1.131683 0.085 Uiso 1 1 calc R . . . .
C10 C 0.6529(9) 0.4575(9) 1.0303(7) 0.068(5) Uani 1 1 d G . . . .
H10 H 0.648092 0.402387 1.087326 0.082 Uiso 1 1 calc R . . . .
C9 C 0.6585(8) 0.4249(6) 0.9184(9) 0.052(4) Uani 1 1 d G . . . .
H9 H 0.657363 0.347941 0.900655 0.062 Uiso 1 1 calc R . . . .
C8 C 0.6658(8) 0.5072(7) 0.8332(6) 0.051(4) Uani 1 1 d G . . . .
H8 H 0.669476 0.485364 0.758340 0.061 Uiso 1 1 calc R . . . .
C23 C 0.5999(13) 0.6698(13) 0.3657(12) 0.053(4) Uani 1 1 d . . . . .
H23A H 0.632879 0.737418 0.344685 0.064 Uiso 1 1 calc R . . . .
H23B H 0.625211 0.610544 0.309324 0.064 Uiso 1 1 calc R . . . .
C21 C 0.2945(13) 0.8280(13) 0.4766(14) 0.059(4) Uani 1 1 d . . . . .
H21A H 0.274834 0.891152 0.529814 0.070 Uiso 1 1 calc R . . . .
H21B H 0.272489 0.759257 0.511243 0.070 Uiso 1 1 calc R . . . .
C25 C 0.8344(13) 0.4804(12) 0.5545(13) 0.055(4) Uani 1 1 d . . . . .
H25A H 0.795196 0.417032 0.541041 0.082 Uiso 1 1 calc GR . . . .
H25B H 0.817903 0.506138 0.630196 0.082 Uiso 1 1 calc GR . . . .
H25C H 0.921081 0.453487 0.543882 0.082 Uiso 1 1 calc GR . . . .
C22 C 0.4668(16) 0.7050(14) 0.3693(12) 0.063(5) Uani 1 1 d . . . . .
H22A H 0.433344 0.637558 0.389739 0.076 Uiso 1 1 calc R . . . .
H22B H 0.435788 0.734727 0.295727 0.076 Uiso 1 1 calc R . . . .
C20 C 0.2177(12) 0.8643(14) 0.3723(12) 0.055(4) Uani 1 1 d . . . . .
H20A H 0.132624 0.880865 0.392510 0.083 Uiso 1 1 calc R . . . .
H20B H 0.237026 0.933631 0.338316 0.083 Uiso 1 1 calc R . . . .
H20C H 0.234677 0.801569 0.319722 0.083 Uiso 1 1 calc R . . . .
C24 C 0.7857(12) 0.5822(12) 0.4727(11) 0.045(3) Uani 1 1 d . . . . .
H24A H 0.821436 0.647963 0.489580 0.054 Uiso 1 1 calc R . . . .
H24B H 0.809701 0.558304 0.396665 0.054 Uiso 1 1 calc R . . . .
C16 C 0.5665(8) 1.0983(6) 0.8885(8) 0.058(4) Uani 1 1 d . . . . .
H16 H 0.539908 1.174095 0.915379 0.070 Uiso 1 1 calc R . . . .
C17 C 0.4928(6) 1.0535(7) 0.8163(7) 0.049(4) Uani 1 1 d G . . . .
H17 H 0.416985 1.099333 0.794917 0.059 Uiso 1 1 calc R . . . .
C18 C 0.5325(7) 0.9403(7) 0.7762(7) 0.043(3) Uani 1 1 d G . . . .
C13 C 0.6458(7) 0.8719(6) 0.8082(7) 0.049(4) Uani 1 1 d G . . . .
C14 C 0.7195(6) 0.9166(7) 0.8804(7) 0.042(3) Uani 1 1 d G . . . .
H14 H 0.795286 0.870850 0.901797 0.050 Uiso 1 1 calc R . . . .
C15 C 0.6798(7) 1.0299(8) 0.9205(7) 0.062(5) Uani 1 1 d G . . . .
H15 H 0.729061 1.059852 0.968819 0.075 Uiso 1 1 calc R . . . .
C3 C 1.0332(7) 0.7594(8) 0.6634(7) 0.068(5) Uani 1 1 d . . . . .
H3A H 1.067053 0.808644 0.616102 0.082 Uiso 1 1 calc R . . . .
C2 C 0.9071(7) 0.7729(8) 0.6685(7) 0.052(4) Uani 1 1 d G . . . .
H2A H 0.856584 0.831165 0.624689 0.063 Uiso 1 1 calc R . . . .
C1 C 0.8566(5) 0.6994(8) 0.7392(7) 0.043(3) Uani 1 1 d G . . . .
C6 C 0.9321(7) 0.6123(8) 0.8047(7) 0.054(4) Uani 1 1 d G . . . .
H6 H 0.898296 0.563114 0.851926 0.064 Uiso 1 1 calc R . . . .
C5 C 1.0582(7) 0.5988(7) 0.7995(8) 0.062(4) Uani 1 1 d G . . . .
H5 H 1.108765 0.540591 0.843341 0.075 Uiso 1 1 calc R . . . .
C4 C 1.1088(5) 0.6724(8) 0.7289(9) 0.056(4) Uani 1 1 d G . . . .
H4 H 1.193145 0.663355 0.725429 0.068 Uiso 1 1 calc R . . . .
O1 O -0.080311 0.942209 0.244960 0.073 Uani 0.126(13) 1 d D U P A 1
C29 C -0.145800 0.839829 0.269140 0.071(3) Uani 0.126(13) 1 d D U P A 1
H29A H -0.226016 0.855872 0.234771 0.085 Uiso 0.126(13) 1 calc R . P A 1
H29B H -0.153824 0.825310 0.349336 0.085 Uiso 0.126(13) 1 calc R . P A 1
C27 C 0.018351 0.799330 0.114850 0.071(3) Uani 0.126(13) 1 d D U P A 1
H27A H 0.106278 0.769909 0.118672 0.086 Uiso 0.126(13) 1 calc R . P A 1
H27B H -0.007603 0.786062 0.039714 0.086 Uiso 0.126(13) 1 calc R . P A 1
C26 C -0.012671 0.930679 0.135660 0.072 Uani 0.126(13) 1 d D U P A 1
H26A H 0.061020 0.960313 0.140665 0.087 Uiso 0.126(13) 1 calc R . P A 1
H26B H -0.063405 0.973663 0.075762 0.087 Uiso 0.126(13) 1 calc R . P A 1
C28 C -0.048230 0.725040 0.207729 0.071(3) Uani 0.126(13) 1 d D U P A 1
H28A H 0.009922 0.679830 0.261175 0.085 Uiso 0.126(13) 1 calc R . P A 1
H28B H -0.091517 0.673202 0.171499 0.085 Uiso 0.126(13) 1 calc R . P A 1
C29A C -0.101219 0.860050 0.244049 0.074 Uani 0.374(13) 1 d D U P A 2
H29C H -0.050486 0.837027 0.310081 0.088 Uiso 0.374(13) 1 calc R . P A 2
H29D H -0.177053 0.913345 0.265723 0.088 Uiso 0.374(13) 1 calc R . P A 2
O1A O -0.035690 0.914209 0.153901 0.074 Uani 0.374(13) 1 d . U P A 2
C26A C 0.027101 0.824420 0.073509 0.072(3) Uani 0.374(13) 1 d D U P A 2
H26C H 0.005120 0.848817 -0.003654 0.086 Uiso 0.374(13) 1 calc R . P A 2
H26D H 0.115231 0.809166 0.081184 0.086 Uiso 0.374(13) 1 calc R . P A 2
C28A C -0.124150 0.755960 0.186860 0.071(3) Uani 0.374(13) 1 d . U P A 2
H28C H -0.127607 0.692948 0.241057 0.085 Uiso 0.374(13) 1 calc R . P A 2
H28D H -0.200696 0.776347 0.146033 0.085 Uiso 0.374(13) 1 calc R . P A 2
C27A C -0.019880 0.719729 0.108470 0.070(4) Uani 0.374(13) 1 d . U P A 2
H27C H -0.046109 0.684651 0.042854 0.084 Uiso 0.374(13) 1 calc R . P A 2
H27D H 0.044443 0.661397 0.145209 0.084 Uiso 0.374(13) 1 calc R . P A 2

loop_
_atom_site_aniso_label
_atom_site_aniso_U_11
_atom_site_aniso_U_22
_atom_site_aniso_U_33
_atom_site_aniso_U_23
_atom_site_aniso_U_13
_atom_site_aniso_U_12
Ru1 0.0409(7) 0.0513(8) 0.0448(7) -0.0179(5) 0.0012(5) -0.0244(5)
Cl2 0.0413(16) 0.050(2) 0.0506(19) -0.0151(14) 0.0052(13) -0.0251(15)
Cl1 0.0418(15) 0.051(2) 0.0442(18) -0.0162(14) 0.0068(13) -0.0255(15)
P1 0.0349(16) 0.052(2) 0.048(2) -0.0153(16) -0.0030(14) -0.0191(16)
N2 0.040(5) 0.034(6) 0.039(6) -0.009(4) -0.010(4) -0.023(5)
N1 0.048(6) 0.042(7) 0.048(6) -0.017(5) 0.005(5) -0.029(5)
N3 0.048(6) 0.040(7) 0.049(7) -0.008(5) -0.001(5) -0.022(5)
C19 0.043(7) 0.078(12) 0.072(11) -0.027(9) 0.007(7) -0.027(8)
C7 0.037(6) 0.048(8) 0.036(7) -0.016(6) 0.010(5) -0.012(6)
C12 0.054(8) 0.067(11) 0.048(9) -0.015(7) 0.000(7) -0.012(8)
C11 0.054(9) 0.111(16) 0.051(10) -0.012(9) 0.003(7) -0.026(10)
C10 0.039(8) 0.080(13) 0.086(13) 0.011(10) -0.018(8) -0.015(8)
C9 0.043(7) 0.059(10) 0.059(9) 0.008(7) -0.007(6) -0.023(7)
C8 0.050(8) 0.045(9) 0.066(10) -0.002(7) -0.004(7) -0.027(7)
C23 0.059(9) 0.060(10) 0.050(9) -0.016(7) 0.001(7) -0.032(8)
C21 0.054(8) 0.047(9) 0.081(12) -0.016(8) -0.005(8) -0.023(8)
C25 0.054(8) 0.046(9) 0.066(10) -0.025(7) 0.004(7) -0.013(7)
C22 0.100(13) 0.075(11) 0.029(7) -0.004(7) -0.018(8) -0.049(10)
C20 0.041(7) 0.075(11) 0.053(9) -0.010(7) -0.018(6) -0.021(7)
C24 0.044(7) 0.055(9) 0.041(7) -0.013(6) 0.008(6) -0.018(7)
C16 0.050(8) 0.065(11) 0.066(10) -0.030(8) 0.017(7) -0.024(8)
C17 0.058(8) 0.052(9) 0.043(8) -0.032(7) 0.015(6) -0.023(7)
C18 0.049(7) 0.049(9) 0.039(7) -0.012(6) 0.006(6) -0.029(7)
C13 0.061(8) 0.050(9) 0.041(8) -0.027(6) -0.003(6) -0.019(7)
C14 0.045(7) 0.042(8) 0.043(7) -0.007(6) -0.005(6) -0.019(6)
C15 0.075(11) 0.073(12) 0.054(9) -0.023(8) -0.001(8) -0.046(10)
C3 0.042(8) 0.082(13) 0.087(13) -0.012(10) -0.011(8) -0.024(8)
C2 0.040(7) 0.086(12) 0.035(7) -0.010(7) 0.003(6) -0.023(7)
C1 0.034(6) 0.073(10) 0.025(6) -0.004(6) -0.011(5) -0.018(6)
C6 0.049(8) 0.049(9) 0.065(10) -0.004(7) -0.017(7) -0.015(7)
C5 0.051(8) 0.046(10) 0.096(13) -0.014(8) -0.001(8) -0.023(7)
C4 0.030(6) 0.056(10) 0.085(11) -0.032(8) -0.014(7) -0.009(7)
O1 0.070 0.070 0.071 0.000 0.000 0.000
C29 0.069(5) 0.069(5) 0.070(5) -0.001(5) 0.002(5) -0.007(5)
C27 0.070(4) 0.070(4) 0.069(4) -0.001(4) 0.001(4) -0.007(4)
C26 0.069 0.070 0.070 0.000 0.000 0.000
C28 0.070(5) 0.069(5) 0.070(5) -0.001(5) 0.001(5) -0.008(4)
C29A 0.071 0.070 0.072 0.000 0.000 0.000
O1A 0.070 0.072 0.071 0.000 0.000 0.000
C26A 0.070(5) 0.071(5) 0.070(5) -0.001(5) 0.002(5) -0.008(5)
C28A 0.070(5) 0.070(5) 0.070(5) -0.001(4) 0.003(4) -0.009(4)
C27A 0.071(5) 0.067(5) 0.067(5) -0.001(5) 0.005(5) -0.008(5)

loop_
_atom_type_symbol
_atom_type_description
_atom_type_scat_dispersion_real
_atom_type_scat_dispersion_imag
_atom_type_scat_source
C C 0.0181 0.0091 'International Tables Vol C Tables 4.2.6.8 and 6.1.1.4'
H H 0.0000 0.0000 'International Tables Vol C Tables 4.2.6.8 and 6.1.1.4'
Cl Cl 0.3639 0.7018 'International Tables Vol C Tables 4.2.6.8 and 6.1.1.4'
N N 0.0311 0.0180 'International Tables Vol C Tables 4.2.6.8 and 6.1.1.4'
O O 0.0492 0.0322 'International Tables Vol C Tables 4.2.6.8 and 6.1.1.4'
P P 0.2955 0.4335 'International Tables Vol C Tables 4.2.6.8 and 6.1.1.4'
Ru Ru 0.0552 3.2960 'International Tables Vol C Tables 4.2.6.8 and 6.1.1.4'

loop_
_geom_angle_atom_site_label_1
_geom_angle_atom_site_label_2
_geom_angle_atom_site_label_3
_geom_angle
_geom_angle_site_symmetry_1
_geom_angle_site_symmetry_3
_geom_angle_publ_flag
Cl2 Ru1 Cl1 170.56(11) . . ?
P1 Ru1 Cl2 96.24(12) . . ?
P1 Ru1 Cl1 93.07(11) . . ?
N2 Ru1 Cl2 87.2(3) . . ?
N2 Ru1 Cl1 83.7(3) . . ?
N2 Ru1 P1 173.5(3) . . ?
N1 Ru1 Cl2 95.8(3) . . ?
N1 Ru1 Cl1 87.0(3) . . ?
N1 Ru1 P1 82.1(3) . . ?
N1 Ru1 N2 92.1(4) . . ?
N3 Ru1 Cl2 84.9(3) . . ?
N3 Ru1 Cl1 91.5(3) . . ?
N3 Ru1 P1 103.6(3) . . ?
N3 Ru1 N2 82.2(4) . . ?
N3 Ru1 N1 174.2(4) . . ?
C7 P1 Ru1 120.0(3) . . ?
C7 P1 C13 103.3(4) . . ?
C7 P1 C1 100.4(4) . . ?
C13 P1 Ru1 101.3(3) . . ?
C1 P1 Ru1 127.2(3) . . ?
C1 P1 C13 100.6(4) . . ?
Ru1 N2 H2 105.4 . . ?
C21 N2 Ru1 121.2(9) . . ?
C21 N2 H2 105.4 . . ?
C21 N2 C22 112.4(10) . . ?
C22 N2 Ru1 105.7(9) . . ?
C22 N2 H2 105.4 . . ?
Ru1 N1 H1 106.9 . . ?
C19 N1 Ru1 114.7(8) . . ?
C19 N1 H1 106.9 . . ?
C18 N1 Ru1 114.4(7) . . ?
C18 N1 H1 106.9 . . ?
C18 N1 C19 106.5(10) . . ?
Ru1 N3 H3 107.0 . . ?
C23 N3 Ru1 103.9(9) . . ?
C23 N3 H3 107.0 . . ?
C24 N3 Ru1 121.7(8) . . ?
C24 N3 H3 107.0 . . ?
C24 N3 C23 109.6(11) . . ?
N1 C19 H19A 109.5 . . ?
N1 C19 H19B 109.5 . . ?
N1 C19 H19C 109.5 . . ?
H19A C19 H19B 109.5 . . ?
H19A C19 H19C 109.5 . . ?
H19B C19 H19C 109.5 . . ?
C12 C7 P1 122.2(5) . . ?
C12 C7 C8 120.0 . . ?
C8 C7 P1 117.7(5) . . ?
C7 C12 H12 120.0 . . ?
C7 C12 C11 120.0 . . ?
C11 C12 H12 120.0 . . ?
C12 C11 H11 120.0 . . ?
C10 C11 C12 120.0 . . ?
C10 C11 H11 120.0 . . ?
C11 C10 H10 120.0 . . ?
C9 C10 C11 120.0 . . ?
C9 C10 H10 120.0 . . ?
C10 C9 H9 120.0 . . ?
C10 C9 C8 120.0 . . ?
C8 C9 H9 120.0 . . ?
C7 C8 H8 120.0 . . ?
C9 C8 C7 120.0 . . ?
C9 C8 H8 120.0 . . ?
N3 C23 H23A 109.5 . . ?
N3 C23 H23B 109.5 . . ?
H23A C23 H23B 108.1 . . ?
C22 C23 N3 110.6(12) . . ?
C22 C23 H23A 109.5 . . ?
C22 C23 H23B 109.5 . . ?
N2 C21 H21A 108.7 . . ?
N2 C21 H21B 108.7 . . ?
N2 C21 C20 114.2(13) . . ?
H21A C21 H21B 107.6 . . ?
C20 C21 H21A 108.7 . . ?
C20 C21 H21B 108.7 . . ?
H25A C25 H25B 109.5 . . ?
H25A C25 H25C 109.5 . . ?
H25B C25 H25C 109.5 . . ?
C24 C25 H25A 109.5 . . ?
C24 C25 H25B 109.5 . . ?
C24 C25 H25C 109.5 . . ?
N2 C22 H22A 109.9 . . ?
N2 C22 H22B 109.9 . . ?
C23 C22 N2 109.1(10) . . ?
C23 C22 H22A 109.9 . . ?
C23 C22 H22B 109.9 . . ?
H22A C22 H22B 108.3 . . ?
C21 C20 H20A 109.5 . . ?
C21 C20 H20B 109.5 . . ?
C21 C20 H20C 109.5 . . ?
H20A C20 H20B 109.5 . . ?
H20A C20 H20C 109.5 . . ?
H20B C20 H20C 109.5 . . ?
N3 C24 C25 111.5(11) . . ?
N3 C24 H24A 109.3 . . ?
N3 C24 H24B 109.3 . . ?
C25 C24 H24A 109.3 . . ?
C25 C24 H24B 109.3 . . ?
H24A C24 H24B 108.0 . . ?
C17 C16 H16 120.0 . . ?
C17 C16 C15 120.0 . . ?
C15 C16 H16 120.0 . . ?
C16 C17 H17 120.0 . . ?
C18 C17 C16 120.0 . . ?
C18 C17 H17 120.0 . . ?
C17 C18 N1 121.0(7) . . ?
C17 C18 C13 120.0 . . ?
C13 C18 N1 119.0(7) . . ?
C18 C13 P1 114.5(4) . . ?
C18 C13 C14 120.0 . . ?
C14 C13 P1 125.4(4) . . ?
C13 C14 H14 120.0 . . ?
C13 C14 C15 120.0 . . ?
C15 C14 H14 120.0 . . ?
C16 C15 H15 120.0 . . ?
C14 C15 C16 120.0 . . ?
C14 C15 H15 120.0 . . ?
C2 C3 H3A 120.0 . . ?
C2 C3 C4 120.0 . . ?
C4 C3 H3A 120.0 . . ?
C3 C2 H2A 120.0 . . ?
C3 C2 C1 120.0 . . ?
C1 C2 H2A 120.0 . . ?
C2 C1 P1 117.4(5) . . ?
C2 C1 C6 120.0 . . ?
C6 C1 P1 122.6(5) . . ?
C1 C6 H6 120.0 . . ?
C5 C6 C1 120.0 . . ?
C5 C6 H6 120.0 . . ?
C6 C5 H5 120.0 . . ?
C4 C5 C6 120.0 . . ?
C4 C5 H5 120.0 . . ?
C3 C4 H4 120.0 . . ?
C5 C4 C3 120.0 . . ?
C5 C4 H4 120.0 . . ?
C26 O1 C29 112.781(9) . . ?
O1 C29 H29A 111.5 . . ?
O1 C29 H29B 111.5 . . ?
O1 C29 C28 101.558(12) . . ?
H29A C29 H29B 109.3 . . ?
C28 C29 H29A 111.5 . . ?
C28 C29 H29B 111.5 . . ?
H27A C27 H27B 107.9 . . ?
C26 C27 H27A 109.2 . . ?
C26 C27 H27B 109.2 . . ?
C26 C27 C28 112.134(11) . . ?
C28 C27 H27A 109.2 . . ?
C28 C27 H27B 109.2 . . ?
O1 C26 C27 104.515(12) . . ?
O1 C26 H26A 110.8 . . ?
O1 C26 H26B 110.8 . . ?
C27 C26 H26A 110.8 . . ?
C27 C26 H26B 110.8 . . ?
H26A C26 H26B 108.9 . . ?
C29 C28 H28A 111.9 . . ?
C29 C28 H28B 111.9 . . ?
C27 C28 C29 99.380(12) . . ?
C27 C28 H28A 111.9 . . ?
C27 C28 H28B 111.9 . . ?
H28A C28 H28B 109.6 . . ?
H29C C29A H29D 109.3 . . ?
O1A C29A H29C 111.5 . . ?
O1A C29A H29D 111.5 . . ?
C28A C29A H29C 111.5 . . ?
C28A C29A H29D 111.5 . . ?
C28A C29A O1A 101.580(12) . . ?
C26A O1A C29A 111.229(10) . . ?
O1A C26A H26C 111.3 . . ?
O1A C26A H26D 111.3 . . ?
H26C C26A H26D 109.2 . . ?
C27A C26A O1A 102.245(11) . . ?
C27A C26A H26C 111.3 . . ?
C27A C26A H26D 111.3 . . ?
C29A C28A H28C 110.7 . . ?
C29A C28A H28D 110.7 . . ?
H28C C28A H28D 108.8 . . ?
C27A C28A C29A 105.322(12) . . ?
C27A C28A H28C 110.7 . . ?
C27A C28A H28D 110.7 . . ?
C26A C27A H27C 109.8 . . ?
C26A C27A H27D 109.8 . . ?
C28A C27A C26A 109.316(13) . . ?
C28A C27A H27C 109.8 . . ?
C28A C27A H27D 109.8 . . ?
H27C C27A H27D 108.3 . . ?

loop_
_geom_bond_atom_site_label_1
_geom_bond_atom_site_label_2
_geom_bond_distance
_geom_bond_site_symmetry_2
_geom_bond_publ_flag
Ru1 Cl2 2.415(3) . ?
Ru1 Cl1 2.417(3) . ?
Ru1 P1 2.243(3) . ?
Ru1 N2 2.215(9) . ?
Ru1 N1 2.177(11) . ?
Ru1 N3 2.154(11) . ?
P1 C7 1.848(8) . ?
P1 C13 1.866(6) . ?
P1 C1 1.856(6) . ?
N2 H2 0.9800 . ?
N2 C21 1.485(17) . ?
N2 C22 1.516(19) . ?
N1 H1 0.9800 . ?
N1 C19 1.501(16) . ?
N1 C18 1.460(10) . ?
N3 H3 0.9800 . ?
N3 C23 1.512(18) . ?
N3 C24 1.493(16) . ?
C19 H19A 0.9600 . ?
C19 H19B 0.9600 . ?
C19 H19C 0.9600 . ?
C7 C12 1.3900 . ?
C7 C8 1.3900 . ?
C12 H12 0.9300 . ?
C12 C11 1.3900 . ?
C11 H11 0.9300 . ?
C11 C10 1.3900 . ?
C10 H10 0.9300 . ?
C10 C9 1.3900 . ?
C9 H9 0.9300 . ?
C9 C8 1.3900 . ?
C8 H8 0.9300 . ?
C23 H23A 0.9700 . ?
C23 H23B 0.9700 . ?
C23 C22 1.46(2) . ?
C21 H21A 0.9700 . ?
C21 H21B 0.9700 . ?
C21 C20 1.51(2) . ?
C25 H25A 0.9600 . ?
C25 H25B 0.9600 . ?
C25 H25C 0.9600 . ?
C25 C24 1.517(19) . ?
C22 H22A 0.9700 . ?
C22 H22B 0.9700 . ?
C20 H20A 0.9600 . ?
C20 H20B 0.9600 . ?
C20 H20C 0.9600 . ?
C24 H24A 0.9700 . ?
C24 H24B 0.9700 . ?
C16 H16 0.9300 . ?
C16 C17 1.3900 . ?
C16 C15 1.3900 . ?
C17 H17 0.9300 . ?
C17 C18 1.3900 . ?
C18 C13 1.3900 . ?
C13 C14 1.3900 . ?
C14 H14 0.9300 . ?
C14 C15 1.3900 . ?
C15 H15 0.9300 . ?
C3 H3A 0.9300 . ?
C3 C2 1.3900 . ?
C3 C4 1.3900 . ?
C2 H2A 0.9300 . ?
C2 C1 1.3900 . ?
C1 C6 1.3900 . ?
C6 H6 0.9300 . ?
C6 C5 1.3900 . ?
C5 H5 0.9300 . ?
C5 C4 1.3900 . ?
C4 H4 0.9300 . ?
O1 C29 1.5568(2) . ?
O1 C26 1.4914(2) . ?
C29 H29A 0.9700 . ?
C29 H29B 0.9700 . ?
C29 C28 1.7012(3) . ?
C27 H27A 0.9700 . ?
C27 H27B 0.9700 . ?
C27 C26 1.5177(2) . ?
C27 C28 1.6580(2) . ?
C26 H26A 0.9700 . ?
C26 H26B 0.9700 . ?
C28 H28A 0.9700 . ?
C28 H28B 0.9700 . ?
C29A H29C 0.9700 . ?
C29A H29D 0.9700 . ?
C29A O1A 1.4977(2) . ?
C29A C28A 1.4815(2) . ?
O1A C26A 1.4872(2) . ?
C26A H26C 0.9700 . ?
C26A H26D 0.9700 . ?
C26A C27A 1.4832(2) . ?
C28A H28C 0.9700 . ?
C28A H28D 0.9700 . ?
C28A C27A 1.4802(2) . ?
C27A H27C 0.9700 . ?
C27A H27D 0.9700 . ?
